data_7119970
loop_
_publ_author_name
'Kehr, Gerald'
'Wang, Long'
'Daniliuc, Constantin Gabriel'
'Erker, Gerhard'
'Zhang, Senwang'
'Hasegawa, Yasuharu'

_publ_section_title
;
 Cooperative Carbon Monoxide to Formyl Reduction at a Trifunctional PBB
 Frustrated Lewis Pair
;
_journal_name_full 'Chem. Commun.'
_journal_paper_doi 10.1039/C7CC02214J
_journal_year 2017
_chemical_formula_sum 'C55 H48 B2 F20 N P'
_chemical_formula_weight 1155.53
_space_group_crystal_system triclinic
_space_group_IT_number 2
_space_group_name_Hall '-P 1'
_space_group_name_H-M_alt 'P -1'
_symmetry_space_group_name_Hall '-P 1'
_symmetry_space_group_name_H-M 'P -1'
_atom_sites_solution_hydrogens mixed
_audit_update_record
;
2017-03-14 deposited with the CCDC.
2017-04-12 downloaded from the CCDC.
;
_cell_angle_alpha 78.257(2)
_cell_angle_beta 81.650(2)
_cell_angle_gamma 71.145(2)
_cell_formula_units_Z 2
_cell_length_a 12.5829(4)
_cell_length_b 13.9854(5)
_cell_length_c 17.6337(6)
_cell_measurement_reflns_used 8569
_cell_measurement_temperature 100.(2)
_cell_measurement_theta_max 66.9766
_cell_measurement_theta_min 3.3871
_cell_volume 2864.56(17)
_computing_cell_refinement 'SAINT V8.34A (Bruker AXS Inc., 2013)'
_computing_data_collection 'APEX2 v.2014.1--1 (Bruker AXS Inc., 2014)'
_computing_data_reduction 'SAINT V8.34A (Bruker AXS Inc., 2013)'
_computing_molecular_graphics 'APEX2 v.2014.1--1 (Bruker AXS Inc., 2014)'
_computing_publication_material 'APEX2 v.2014.1--1 (Bruker AXS Inc., 2014)'
_computing_structure_refinement 'SHELXL-2014 (Sheldrick, 2014)'
_computing_structure_solution 'SHELXL--2014 (Sheldrick, 2014)'
_diffrn_ambient_temperature 100.(2)
_diffrn_detector_area_resol_mean 8.3333
_diffrn_measured_fraction_theta_full 0.974
_diffrn_measured_fraction_theta_max 0.974
_diffrn_measurement_device_type 'KappaCCD APEXII'
_diffrn_measurement_method 'phi / omega scans'
_diffrn_radiation_monochromator graphite
_diffrn_radiation_type CuK\a
_diffrn_radiation_wavelength 1.54178
_diffrn_reflns_av_R_equivalents 0.0791
_diffrn_reflns_av_unetI/netI 0.0690
_diffrn_reflns_limit_h_max 14
_diffrn_reflns_limit_h_min -15
_diffrn_reflns_limit_k_max 16
_diffrn_reflns_limit_k_min -16
_diffrn_reflns_limit_l_max 21
_diffrn_reflns_limit_l_min -21
_diffrn_reflns_number 51604
_diffrn_reflns_theta_full 68.33
_diffrn_reflns_theta_max 68.33
_diffrn_reflns_theta_min 3.39
_diffrn_source 'fine-focus sealed tube'
_diffrn_source_type 'fine-focus sealed tube'
_exptl_absorpt_coefficient_mu 1.332
_exptl_absorpt_correction_T_max 0.97
_exptl_absorpt_correction_T_min 0.83
_exptl_absorpt_correction_type multi-scan
_exptl_absorpt_process_details
;
Bruker AXS (2014). SADABS, Version 2014/2, Bruker AXS Inc., Madison, Wisconsin,
USA.
;
_exptl_crystal_colour colourless
_exptl_crystal_density_diffrn 1.340
_exptl_crystal_density_method 'not measured'
_exptl_crystal_description plate
_exptl_crystal_F_000 1180
_exptl_crystal_size_max 0.120
_exptl_crystal_size_mid 0.100
_exptl_crystal_size_min 0.020
_platon_squeeze_details
;
One and a half badly disordered dichloromethane molecules were found in 
the asymmetrical unit and could not be satisfactorily refined. 
The program SQUEEZE (A. L. Spek J. Appl. Cryst., 2003, 36, 7-13) was 
therefore used to remove mathematically the effect of the solvent. 
The quoted formula and derived parameters are not included the squeezed
solvent molecules. 
;
_refine_diff_density_max 0.224
_refine_diff_density_min -0.370
_refine_ls_extinction_method none
_refine_ls_goodness_of_fit_ref 1.024
_refine_ls_hydrogen_treatment mixed
_refine_ls_matrix_type full
_refine_ls_number_parameters 731
_refine_ls_number_reflns 10235
_refine_ls_number_restraints 0
_refine_ls_restrained_S_all 1.024
_refine_ls_R_factor_all 0.0783
_refine_ls_R_factor_gt 0.0521
_refine_ls_shift/su_max 0.000
_refine_ls_shift/su_mean 0.000
_refine_ls_structure_factor_coef Fsqd
_refine_ls_weighting_details 'w=1/[\s^2^(Fo^2^)+(0.0637P)^2^] where P=(Fo^2^+2Fc^2^)/3'
_refine_ls_weighting_scheme calc
_refine_ls_wR_factor_gt 0.1254
_refine_ls_wR_factor_ref 0.1351
_reflns_number_gt 6726
_reflns_number_total 10235
_reflns_threshold_expression 'I > 2\s(I)'
_cod_data_source_file c7cc02214j2.cif
_cod_data_source_block erk8322
_cod_database_code 7119970

loop_
_space_group_symop_operation_xyz
'x, y, z'
'-x, -y, -z'

loop_
_atom_site_type_symbol
_atom_site_label
_atom_site_fract_x
_atom_site_fract_y
_atom_site_fract_z
_atom_site_U_iso_or_equiv
_atom_site_adp_type
_atom_site_calc_flag
_atom_site_refinement_flags_adp
_atom_site_refinement_flags_posn
_atom_site_occupancy
P P1 0.71832(7) 0.80136(5) 0.71186(4) 0.03243(19) Uani d . . 1
H H1 0.652(2) 0.8632(19) 0.6601(15) 0.023(7) Uiso d . . 1
N N1 0.61309(18) 0.50838(16) 0.61654(12) 0.0284(5) Uani d . . 1
C C1 0.6944(2) 0.6791(2) 0.71858(16) 0.0318(6) Uani d . . 1
H H1A 0.7194 0.6551 0.668 0.038 Uiso calc U R 1
H H1B 0.7412 0.6285 0.758 0.038 Uiso calc U R 1
C C2 0.5700(2) 0.6827(2) 0.74051(15) 0.0283(6) Uani d . . 1
H H2A 0.5246 0.7229 0.6968 0.034 Uiso calc U R 1
H H2B 0.5404 0.7172 0.7864 0.034 Uiso calc U R 1
C C3 0.8608(3) 0.8013(2) 0.67497(17) 0.0391(7) Uani d . . 1
H H3A 0.8599 0.8724 0.6525 0.047 Uiso calc U R 1
H H3B 0.909 0.7777 0.7189 0.047 Uiso calc U R 1
C C4 0.9136(2) 0.7321(2) 0.61216(16) 0.0372(7) Uani d . . 1
H H4A 0.915 0.6609 0.635 0.045 Uiso calc U R 1
H H4B 0.9926 0.7322 0.5979 0.045 Uiso calc U R 1
C C5 0.5984(2) 0.52503(19) 0.67951(15) 0.0270(6) Uani d . . 1
C C11 0.6519(2) 0.8509(2) 0.80062(15) 0.0304(6) Uani d . . 1
C C12 0.6829(2) 0.7936(2) 0.87517(16) 0.0304(6) Uani d . . 1
C C13 0.5975(2) 0.7979(2) 0.93514(16) 0.0299(6) Uani d . . 1
H H13 0.6161 0.758 0.9846 0.036 Uiso calc U R 1
C C14 0.4865(2) 0.8575(2) 0.92664(16) 0.0306(6) Uani d . . 1
C C15 0.4651(2) 0.9262(2) 0.85739(16) 0.0325(6) Uani d . . 1
H H15 0.3923 0.9747 0.8531 0.039 Uiso calc U R 1
C C16 0.5459(3) 0.9273(2) 0.79374(16) 0.0333(7) Uani d . . 1
C C17 0.8062(2) 0.7397(2) 0.89627(17) 0.0351(7) Uani d . . 1
C C18 0.8130(3) 0.7016(3) 0.98397(18) 0.0474(8) Uani d . . 1
H H18A 0.8922 0.6723 0.9951 0.071 Uiso calc U R 1
H H18B 0.7746 0.6491 1.0007 0.071 Uiso calc U R 1
H H18C 0.7765 0.7592 1.012 0.071 Uiso calc U R 1
C C19 0.8689(3) 0.6445(2) 0.85827(19) 0.0417(7) Uani d . . 1
H H19A 0.877 0.665 0.8017 0.063 Uiso calc U R 1
H H19B 0.8259 0.5952 0.8713 0.063 Uiso calc U R 1
H H19C 0.9437 0.6127 0.8776 0.063 Uiso calc U R 1
C C20 0.8699(3) 0.8202(2) 0.87446(18) 0.0419(8) Uani d . . 1
H H20A 0.8642 0.85 0.8193 0.063 Uiso calc U R 1
H H20B 0.9494 0.7874 0.8841 0.063 Uiso calc U R 1
H H20C 0.8366 0.8744 0.9061 0.063 Uiso calc U R 1
C C21 0.3911(2) 0.8547(2) 0.99137(17) 0.0364(7) Uani d . . 1
C C22 0.4303(3) 0.7704(2) 1.06098(17) 0.0430(8) Uani d . . 1
H H22A 0.4879 0.7848 1.0849 0.065 Uiso calc U R 1
H H22B 0.4621 0.704 1.0433 0.065 Uiso calc U R 1
H H22C 0.3659 0.7685 1.0993 0.065 Uiso calc U R 1
C C23 0.2956(3) 0.8341(3) 0.9585(2) 0.0481(8) Uani d . . 1
H H23A 0.3247 0.7691 0.9386 0.072 Uiso calc U R 1
H H23B 0.266 0.8898 0.9161 0.072 Uiso calc U R 1
H H23C 0.2351 0.8302 0.9997 0.072 Uiso calc U R 1
C C24 0.3478(3) 0.9581(2) 1.0199(2) 0.0498(9) Uani d . . 1
H H24A 0.2855 0.9574 1.0603 0.075 Uiso calc U R 1
H H24B 0.3212 1.0129 0.9763 0.075 Uiso calc U R 1
H H24C 0.409 0.9702 1.0414 0.075 Uiso calc U R 1
C C25 0.5135(3) 1.0157(2) 0.72449(17) 0.0421(8) Uani d . . 1
C C26 0.4476(3) 0.9926(2) 0.66680(18) 0.0492(8) Uani d . . 1
H H26A 0.4955 0.9334 0.6435 0.074 Uiso calc U R 1
H H26B 0.4256 1.0523 0.6258 0.074 Uiso calc U R 1
H H26C 0.3801 0.9773 0.6944 0.074 Uiso calc U R 1
C C27 0.6163(3) 1.0488(2) 0.68249(18) 0.0524(9) Uani d . . 1
H H27A 0.6577 1.0607 0.7209 0.079 Uiso calc U R 1
H H27B 0.5901 1.1121 0.6453 0.079 Uiso calc U R 1
H H27C 0.6661 0.9946 0.6548 0.079 Uiso calc U R 1
C C28 0.4333(4) 1.1140(2) 0.7555(2) 0.0617(11) Uani d . . 1
H H28A 0.3594 1.1044 0.7735 0.092 Uiso calc U R 1
H H28B 0.4246 1.1733 0.7137 0.092 Uiso calc U R 1
H H28C 0.4657 1.1257 0.7988 0.092 Uiso calc U R 1
B B1 0.5587(3) 0.5671(2) 0.76020(17) 0.0278(7) Uani d . . 1
C C31 0.4331(2) 0.5532(2) 0.78171(14) 0.0271(6) Uani d . . 1
F F32 0.51574(12) 0.37565(11) 0.78079(9) 0.0325(4) Uani d . . 1
C C32 0.4223(2) 0.4551(2) 0.79249(14) 0.0268(6) Uani d . . 1
F F33 0.32022(14) 0.33494(12) 0.82628(9) 0.0392(4) Uani d . . 1
C C33 0.3224(2) 0.4324(2) 0.81349(15) 0.0323(6) Uani d . . 1
F F34 0.12676(14) 0.49103(14) 0.84400(10) 0.0469(5) Uani d . . 1
C C34 0.2252(2) 0.5110(2) 0.82337(16) 0.0344(7) Uani d . . 1
F F35 0.13400(14) 0.68762(14) 0.81900(10) 0.0466(4) Uani d . . 1
C C35 0.2291(2) 0.6102(2) 0.81101(16) 0.0340(7) Uani d . . 1
F F36 0.32969(13) 0.72871(12) 0.78172(9) 0.0388(4) Uani d . . 1
C C36 0.3323(2) 0.6298(2) 0.79144(15) 0.0310(6) Uani d . . 1
C C41 0.6392(2) 0.4997(2) 0.82889(15) 0.0283(6) Uani d . . 1
F F42 0.77571(14) 0.38991(12) 0.75192(9) 0.0406(4) Uani d . . 1
C C42 0.7402(2) 0.4223(2) 0.82153(15) 0.0313(6) Uani d . . 1
F F43 0.90610(17) 0.30223(15) 0.86944(12) 0.0590(5) Uani d . . 1
C C43 0.8083(3) 0.3749(2) 0.88122(18) 0.0391(7) Uani d . . 1
F F44 0.84296(17) 0.36109(14) 1.01180(11) 0.0537(5) Uani d . . 1
C C44 0.7769(3) 0.4046(2) 0.95309(17) 0.0412(7) Uani d . . 1
F F45 0.64605(15) 0.51150(13) 1.03345(9) 0.0438(4) Uani d . . 1
C C45 0.6772(3) 0.4805(2) 0.96368(15) 0.0342(7) Uani d . . 1
F F46 0.51484(13) 0.60064(12) 0.91715(8) 0.0347(4) Uani d . . 1
C C46 0.6117(2) 0.5254(2) 0.90313(15) 0.0289(6) Uani d . . 1
B B2 0.8484(3) 0.7663(3) 0.53415(19) 0.0356(8) Uani d . . 1
H H2 0.749(2) 0.772(2) 0.5496(15) 0.031(7) Uiso d . . 1
C C51 0.9017(2) 0.6939(2) 0.46591(16) 0.0325(6) Uani d . . 1
F F52 1.07450(13) 0.59644(13) 0.52062(9) 0.0391(4) Uani d . . 1
C C52 1.0065(2) 0.6196(2) 0.46243(16) 0.0329(7) Uani d . . 1
F F53 1.15135(13) 0.49373(13) 0.40284(9) 0.0398(4) Uani d . . 1
C C53 1.0487(2) 0.5654(2) 0.40171(16) 0.0327(6) Uani d . . 1
F F54 1.02573(14) 0.53041(13) 0.28054(9) 0.0426(4) Uani d . . 1
C C54 0.9866(2) 0.5834(2) 0.34014(16) 0.0344(7) Uani d . . 1
F F55 0.81842(15) 0.67450(15) 0.27980(9) 0.0486(5) Uani d . . 1
C C55 0.8814(3) 0.6558(2) 0.33997(16) 0.0368(7) Uani d . . 1
F F56 0.74128(14) 0.78081(13) 0.39582(9) 0.0445(4) Uani d . . 1
C C56 0.8433(2) 0.7085(2) 0.40153(16) 0.0336(6) Uani d . . 1
C C61 0.8477(3) 0.8822(2) 0.49108(16) 0.0378(7) Uani d . . 1
F F62 1.04624(15) 0.82753(14) 0.46401(10) 0.0495(5) Uani d . . 1
C C62 0.9467(3) 0.9033(2) 0.45741(17) 0.0423(8) Uani d . . 1
F F63 1.05218(19) 1.00755(16) 0.38258(11) 0.0663(6) Uani d . . 1
C C63 0.9515(3) 0.9959(3) 0.41493(18) 0.0508(9) Uani d . . 1
F F64 0.8577(2) 1.16710(14) 0.36340(12) 0.0737(7) Uani d . . 1
C C64 0.8546(4) 1.0761(3) 0.40564(19) 0.0546(10) Uani d . . 1
F F65 0.6576(2) 1.14064(14) 0.43049(12) 0.0664(6) Uani d . . 1
C C65 0.7529(3) 1.0625(2) 0.43886(19) 0.0509(9) Uani d . . 1
F F66 0.64957(15) 0.95883(13) 0.51072(10) 0.0482(5) Uani d . . 1
C C66 0.7529(3) 0.9668(2) 0.48061(17) 0.0428(8) Uani d . . 1
C C71 0.6355(2) 0.4900(2) 0.53973(14) 0.0291(6) Uani d . . 1
C C72 0.6784(2) 0.3881(2) 0.52856(16) 0.0319(6) Uani d . . 1
C C73 0.7039(3) 0.3738(2) 0.45125(17) 0.0394(7) Uani d . . 1
H H73 0.7334 0.3061 0.4398 0.047 Uiso calc U R 1
C C74 0.6873(3) 0.4555(3) 0.39133(17) 0.0453(8) Uani d . . 1
H H74 0.7072 0.4431 0.3393 0.054 Uiso calc U R 1
C C75 0.6421(3) 0.5558(3) 0.40500(17) 0.0395(7) Uani d . . 1
H H75 0.6299 0.611 0.3625 0.047 Uiso calc U R 1
C C76 0.6146(2) 0.5754(2) 0.48065(15) 0.0310(6) Uani d . . 1
C C77 0.6988(3) 0.3013(2) 0.59590(18) 0.0430(8) Uani d . . 1
H H77A 0.7585 0.304 0.6247 0.065 Uiso calc U R 1
H H77B 0.7219 0.236 0.5766 0.065 Uiso calc U R 1
H H77C 0.6294 0.3071 0.6304 0.065 Uiso calc U R 1
C C78 0.5666(3) 0.6817(2) 0.49917(18) 0.0417(7) Uani d . . 1
H H78A 0.5461 0.7305 0.4513 0.063 Uiso calc U R 1
H H78B 0.6228 0.6985 0.5226 0.063 Uiso calc U R 1
H H78C 0.4993 0.6856 0.5357 0.063 Uiso calc U R 1

loop_
_atom_site_aniso_label
_atom_site_aniso_U_11
_atom_site_aniso_U_22
_atom_site_aniso_U_33
_atom_site_aniso_U_12
_atom_site_aniso_U_13
_atom_site_aniso_U_23
P1 0.0423(4) 0.0296(4) 0.0289(4) -0.0168(3) 0.0077(3) -0.0106(3)
N1 0.0306(13) 0.0282(12) 0.0275(12) -0.0099(10) 0.0009(10) -0.0081(10)
C1 0.0340(16) 0.0296(15) 0.0324(14) -0.0112(13) 0.0057(12) -0.0100(12)
C2 0.0300(15) 0.0312(14) 0.0237(13) -0.0092(12) 0.0035(11) -0.0088(11)
C3 0.0490(19) 0.0445(17) 0.0325(15) -0.0274(16) 0.0095(14) -0.0135(14)
C4 0.0347(17) 0.0467(18) 0.0361(15) -0.0206(15) 0.0108(13) -0.0161(14)
C5 0.0268(15) 0.0234(13) 0.0308(15) -0.0077(12) -0.0002(12) -0.0058(12)
C11 0.0376(16) 0.0261(14) 0.0299(14) -0.0141(13) 0.0052(12) -0.0087(12)
C12 0.0337(16) 0.0259(14) 0.0340(15) -0.0100(12) 0.0004(12) -0.0113(12)
C13 0.0338(16) 0.0259(14) 0.0300(14) -0.0091(12) 0.0032(12) -0.0086(12)
C14 0.0306(15) 0.0263(14) 0.0358(15) -0.0070(12) 0.0011(12) -0.0128(12)
C15 0.0341(16) 0.0279(15) 0.0328(15) -0.0042(13) -0.0017(13) -0.0087(13)
C16 0.0458(18) 0.0234(14) 0.0334(15) -0.0120(13) -0.0024(13) -0.0091(12)
C17 0.0344(17) 0.0320(15) 0.0379(16) -0.0083(13) 0.0015(13) -0.0097(13)
C18 0.0405(19) 0.052(2) 0.0451(18) -0.0084(16) -0.0036(15) -0.0071(16)
C19 0.0367(17) 0.0379(17) 0.0514(18) -0.0117(15) 0.0013(15) -0.0124(15)
C20 0.0392(18) 0.0450(18) 0.0468(18) -0.0151(15) 0.0064(14) -0.0230(15)
C21 0.0346(17) 0.0334(16) 0.0372(16) -0.0063(13) 0.0045(13) -0.0087(13)
C22 0.0464(19) 0.0454(18) 0.0352(16) -0.0161(16) 0.0115(14) -0.0090(14)
C23 0.0425(19) 0.050(2) 0.0523(19) -0.0188(16) 0.0048(16) -0.0074(16)
C24 0.053(2) 0.0373(18) 0.058(2) -0.0140(16) 0.0212(17) -0.0219(16)
C25 0.060(2) 0.0276(15) 0.0335(16) -0.0067(15) -0.0008(15) -0.0063(13)
C26 0.065(2) 0.0400(18) 0.0376(17) -0.0074(17) -0.0104(16) -0.0044(15)
C27 0.088(3) 0.0327(17) 0.0390(18) -0.0261(18) 0.0000(18) -0.0023(14)
C28 0.099(3) 0.0285(17) 0.0422(19) -0.0004(19) -0.0024(19) -0.0057(15)
B1 0.0299(17) 0.0303(16) 0.0245(15) -0.0103(14) 0.0018(13) -0.0085(13)
C31 0.0285(15) 0.0300(14) 0.0230(13) -0.0076(12) -0.0010(11) -0.0078(11)
F32 0.0297(9) 0.0312(8) 0.0368(8) -0.0080(7) -0.0010(7) -0.0092(7)
C32 0.0251(14) 0.0320(15) 0.0245(13) -0.0076(12) -0.0003(11) -0.0102(11)
F33 0.0419(10) 0.0398(9) 0.0433(9) -0.0233(8) 0.0008(8) -0.0090(8)
C33 0.0345(16) 0.0380(16) 0.0280(14) -0.0145(14) -0.0021(12) -0.0080(12)
F34 0.0303(9) 0.0594(12) 0.0551(11) -0.0192(9) 0.0038(8) -0.0144(9)
C34 0.0261(15) 0.0482(18) 0.0319(15) -0.0149(14) -0.0003(12) -0.0088(14)
F35 0.0284(9) 0.0514(11) 0.0527(11) 0.0006(8) 0.0007(8) -0.0157(9)
C35 0.0265(15) 0.0391(17) 0.0335(15) -0.0014(13) -0.0020(12) -0.0142(13)
F36 0.0377(9) 0.0296(9) 0.0457(9) -0.0044(7) 0.0012(8) -0.0117(7)
C36 0.0343(16) 0.0326(15) 0.0278(14) -0.0116(13) -0.0018(12) -0.0070(12)
C41 0.0336(15) 0.0260(14) 0.0286(14) -0.0143(12) 0.0017(12) -0.0061(11)
F42 0.0401(10) 0.0409(10) 0.0374(9) -0.0011(8) -0.0024(8) -0.0176(8)
C42 0.0358(16) 0.0303(15) 0.0275(14) -0.0087(13) -0.0013(12) -0.0077(12)
F43 0.0527(12) 0.0494(11) 0.0648(12) 0.0114(10) -0.0230(10) -0.0189(10)
C43 0.0380(18) 0.0309(16) 0.0460(18) -0.0020(14) -0.0130(15) -0.0084(14)
F44 0.0625(13) 0.0498(11) 0.0469(11) -0.0093(10) -0.0268(9) -0.0011(9)
C44 0.051(2) 0.0399(18) 0.0368(16) -0.0180(16) -0.0166(15) 0.0012(14)
F45 0.0579(11) 0.0563(11) 0.0245(8) -0.0256(9) -0.0036(8) -0.0091(8)
C45 0.0454(18) 0.0374(16) 0.0246(14) -0.0198(15) -0.0035(13) -0.0034(12)
F46 0.0361(9) 0.0396(9) 0.0291(8) -0.0116(8) 0.0043(7) -0.0121(7)
C46 0.0322(15) 0.0299(14) 0.0274(14) -0.0132(13) 0.0013(12) -0.0073(12)
B2 0.0371(19) 0.0406(19) 0.0340(17) -0.0191(16) 0.0090(15) -0.0135(15)
C51 0.0334(16) 0.0366(16) 0.0301(14) -0.0146(14) 0.0031(12) -0.0088(13)
F52 0.0334(9) 0.0506(10) 0.0373(9) -0.0135(8) -0.0038(7) -0.0145(8)
C52 0.0342(16) 0.0416(17) 0.0304(14) -0.0199(14) -0.0004(13) -0.0108(13)
F53 0.0323(9) 0.0470(10) 0.0415(9) -0.0095(8) 0.0008(7) -0.0174(8)
C53 0.0296(15) 0.0349(16) 0.0347(15) -0.0104(13) 0.0028(13) -0.0109(13)
F54 0.0464(10) 0.0491(10) 0.0352(9) -0.0118(9) 0.0007(8) -0.0210(8)
C54 0.0329(16) 0.0400(17) 0.0324(15) -0.0137(14) 0.0056(13) -0.0125(13)
F55 0.0472(11) 0.0640(12) 0.0342(9) -0.0095(9) -0.0107(8) -0.0143(9)
C55 0.0409(18) 0.0431(17) 0.0280(15) -0.0140(15) -0.0025(13) -0.0075(13)
F56 0.0399(10) 0.0472(10) 0.0394(9) -0.0022(9) -0.0004(8) -0.0117(8)
C56 0.0287(16) 0.0338(16) 0.0353(15) -0.0054(13) 0.0009(13) -0.0087(13)
C61 0.0456(18) 0.0369(17) 0.0335(15) -0.0155(15) 0.0077(14) -0.0148(13)
F62 0.0463(11) 0.0562(12) 0.0535(11) -0.0281(10) 0.0141(9) -0.0182(9)
C62 0.054(2) 0.0419(18) 0.0393(17) -0.0261(17) 0.0092(15) -0.0171(14)
F63 0.0869(16) 0.0717(14) 0.0605(12) -0.0577(13) 0.0276(11) -0.0247(11)
C63 0.071(2) 0.053(2) 0.0418(18) -0.039(2) 0.0198(17) -0.0217(16)
F64 0.126(2) 0.0409(11) 0.0615(13) -0.0445(13) 0.0202(13) -0.0141(10)
C64 0.092(3) 0.0376(19) 0.0433(18) -0.033(2) 0.0136(19) -0.0169(15)
F65 0.0909(17) 0.0351(10) 0.0647(13) -0.0084(11) 0.0013(12) -0.0121(10)
C65 0.072(2) 0.0301(17) 0.0478(19) -0.0119(17) 0.0081(18) -0.0160(15)
F66 0.0482(11) 0.0451(10) 0.0455(10) -0.0082(9) 0.0069(9) -0.0122(8)
C66 0.057(2) 0.0448(18) 0.0342(16) -0.0267(17) 0.0118(15) -0.0167(14)
C71 0.0322(15) 0.0401(16) 0.0212(13) -0.0178(13) 0.0018(11) -0.0103(12)
C72 0.0293(15) 0.0373(16) 0.0341(15) -0.0127(13) 0.0007(12) -0.0153(13)
C73 0.0396(18) 0.0467(18) 0.0390(17) -0.0145(15) -0.0004(14) -0.0224(15)
C74 0.0412(18) 0.073(2) 0.0306(16) -0.0238(18) 0.0023(14) -0.0222(17)
C75 0.0393(18) 0.054(2) 0.0291(15) -0.0221(16) -0.0021(13) -0.0031(14)
C76 0.0306(15) 0.0416(16) 0.0271(14) -0.0194(14) -0.0025(12) -0.0056(13)
C77 0.053(2) 0.0321(16) 0.0459(18) -0.0127(15) 0.0008(15) -0.0140(14)
C78 0.050(2) 0.0350(17) 0.0421(17) -0.0170(15) -0.0084(15) -0.0017(14)

loop_
_atom_type_symbol
_atom_type_description
_atom_type_scat_dispersion_real
_atom_type_scat_dispersion_imag
_atom_type_scat_source
C C 0.0181 0.0091 'International Tables Vol C Tables 4.2.6.8 and 6.1.1.4'
H H 0.0000 0.0000 'International Tables Vol C Tables 4.2.6.8 and 6.1.1.4'
B B 0.0090 0.0039 'International Tables Vol C Tables 4.2.6.8 and 6.1.1.4'
N N 0.0311 0.0180 'International Tables Vol C Tables 4.2.6.8 and 6.1.1.4'
F F 0.0727 0.0534 'International Tables Vol C Tables 4.2.6.8 and 6.1.1.4'
P P 0.2955 0.4335 'International Tables Vol C Tables 4.2.6.8 and 6.1.1.4'

loop_
_geom_angle_atom_site_label_1
_geom_angle_atom_site_label_2
_geom_angle_atom_site_label_3
_geom_angle
C1 P1 C3 113.71(13)
C1 P1 C11 107.05(12)
C3 P1 C11 121.35(13)
C1 P1 H1 104.7(11)
C3 P1 H1 106.3(11)
C11 P1 H1 101.8(11)
C5 N1 C71 177.2(3)
C2 C1 P1 113.50(19)
C2 C1 H1A 108.9
P1 C1 H1A 108.9
C2 C1 H1B 108.9
P1 C1 H1B 108.9
H1A C1 H1B 107.7
C1 C2 B1 110.4(2)
C1 C2 H2A 109.6
B1 C2 H2A 109.6
C1 C2 H2B 109.6
B1 C2 H2B 109.6
H2A C2 H2B 108.1
C4 C3 P1 113.60(19)
C4 C3 H3A 108.8
P1 C3 H3A 108.8
C4 C3 H3B 108.8
P1 C3 H3B 108.8
H3A C3 H3B 107.7
C3 C4 B2 114.5(3)
C3 C4 H4A 108.6
B2 C4 H4A 108.6
C3 C4 H4B 108.6
B2 C4 H4B 108.6
H4A C4 H4B 107.6
N1 C5 B1 168.9(3)
C16 C11 C12 120.0(2)
C16 C11 P1 115.5(2)
C12 C11 P1 121.0(2)
C13 C12 C11 117.2(3)
C13 C12 C17 117.7(3)
C11 C12 C17 124.5(2)
C14 C13 C12 123.5(3)
C14 C13 H13 118.3
C12 C13 H13 118.3
C13 C14 C15 116.8(3)
C13 C14 C21 122.9(3)
C15 C14 C21 120.3(3)
C14 C15 C16 123.1(3)
C14 C15 H15 118.4
C16 C15 H15 118.4
C15 C16 C11 117.1(3)
C15 C16 C25 116.9(3)
C11 C16 C25 126.0(2)
C18 C17 C19 104.9(3)
C18 C17 C20 106.2(2)
C19 C17 C20 110.6(2)
C18 C17 C12 112.1(2)
C19 C17 C12 115.0(2)
C20 C17 C12 107.6(2)
C17 C18 H18A 109.5
C17 C18 H18B 109.5
H18A C18 H18B 109.5
C17 C18 H18C 109.5
H18A C18 H18C 109.5
H18B C18 H18C 109.5
C17 C19 H19A 109.5
C17 C19 H19B 109.5
H19A C19 H19B 109.5
C17 C19 H19C 109.5
H19A C19 H19C 109.5
H19B C19 H19C 109.5
C17 C20 H20A 109.5
C17 C20 H20B 109.5
H20A C20 H20B 109.5
C17 C20 H20C 109.5
H20A C20 H20C 109.5
H20B C20 H20C 109.5
C24 C21 C22 108.3(2)
C24 C21 C14 109.1(2)
C22 C21 C14 112.3(2)
C24 C21 C23 110.0(3)
C22 C21 C23 108.3(2)
C14 C21 C23 108.7(2)
C21 C22 H22A 109.5
C21 C22 H22B 109.5
H22A C22 H22B 109.5
C21 C22 H22C 109.5
H22A C22 H22C 109.5
H22B C22 H22C 109.5
C21 C23 H23A 109.5
C21 C23 H23B 109.5
H23A C23 H23B 109.5
C21 C23 H23C 109.5
H23A C23 H23C 109.5
H23B C23 H23C 109.5
C21 C24 H24A 109.5
C21 C24 H24B 109.5
H24A C24 H24B 109.5
C21 C24 H24C 109.5
H24A C24 H24C 109.5
H24B C24 H24C 109.5
C26 C25 C16 112.8(2)
C26 C25 C27 111.5(3)
C16 C25 C27 112.5(3)
C26 C25 C28 106.0(3)
C16 C25 C28 109.3(2)
C27 C25 C28 104.1(3)
C25 C26 H26A 109.5
C25 C26 H26B 109.5
H26A C26 H26B 109.5
C25 C26 H26C 109.5
H26A C26 H26C 109.5
H26B C26 H26C 109.5
C25 C27 H27A 109.5
C25 C27 H27B 109.5
H27A C27 H27B 109.5
C25 C27 H27C 109.5
H27A C27 H27C 109.5
H27B C27 H27C 109.5
C25 C28 H28A 109.5
C25 C28 H28B 109.5
H28A C28 H28B 109.5
C25 C28 H28C 109.5
H28A C28 H28C 109.5
H28B C28 H28C 109.5
C5 B1 C41 112.6(2)
C5 B1 C2 104.0(2)
C41 B1 C2 109.2(2)
C5 B1 C31 102.8(2)
C41 B1 C31 109.4(2)
C2 B1 C31 118.6(2)
C36 C31 C32 114.3(2)
C36 C31 B1 127.0(2)
C32 C31 B1 118.8(2)
F32 C32 C33 116.7(2)
F32 C32 C31 118.6(2)
C33 C32 C31 124.7(2)
F33 C33 C34 120.5(2)
F33 C33 C32 120.8(3)
C34 C33 C32 118.6(3)
F34 C34 C33 119.9(3)
F34 C34 C35 120.3(3)
C33 C34 C35 119.8(2)
F35 C35 C34 120.0(2)
F35 C35 C36 120.2(3)
C34 C35 C36 119.7(3)
F36 C36 C31 120.8(2)
F36 C36 C35 116.4(2)
C31 C36 C35 122.8(3)
C42 C41 C46 113.8(3)
C42 C41 B1 127.3(2)
C46 C41 B1 118.7(2)
F42 C42 C43 116.9(2)
F42 C42 C41 119.3(2)
C43 C42 C41 123.8(2)
F43 C43 C42 120.6(3)
F43 C43 C44 119.8(3)
C42 C43 C44 119.6(3)
F44 C44 C45 120.3(3)
F44 C44 C43 120.8(3)
C45 C44 C43 118.9(3)
F45 C45 C46 120.6(3)
F45 C45 C44 119.7(3)
C46 C45 C44 119.7(3)
F46 C46 C45 116.8(2)
F46 C46 C41 119.0(2)
C45 C46 C41 124.1(3)
C4 B2 C61 111.3(2)
C4 B2 C51 116.0(3)
C61 B2 C51 104.7(2)
C4 B2 H2 110.7(13)
C61 B2 H2 104.8(13)
C51 B2 H2 108.7(12)
C56 C51 C52 112.9(2)
C56 C51 B2 120.1(3)
C52 C51 B2 126.8(3)
F52 C52 C53 115.6(3)
F52 C52 C51 120.4(2)
C53 C52 C51 124.1(3)
F53 C53 C54 119.4(2)
F53 C53 C52 120.5(3)
C54 C53 C52 120.0(3)
F54 C54 C53 121.0(3)
F54 C54 C55 120.0(3)
C53 C54 C55 119.0(2)
F55 C55 C56 121.1(3)
F55 C55 C54 120.0(2)
C56 C55 C54 118.9(3)
F56 C56 C55 115.4(3)
F56 C56 C51 119.5(2)
C55 C56 C51 125.1(3)
C66 C61 C62 112.8(3)
C66 C61 B2 125.8(3)
C62 C61 B2 121.4(3)
F62 C62 C63 116.2(3)
F62 C62 C61 119.1(3)
C63 C62 C61 124.6(3)
F63 C63 C64 120.4(3)
F63 C63 C62 119.9(3)
C64 C63 C62 119.7(3)
F64 C64 C63 120.4(3)
F64 C64 C65 120.1(4)
C63 C64 C65 119.5(3)
F65 C65 C64 119.9(3)
F65 C65 C66 121.7(3)
C64 C65 C66 118.4(3)
F66 C66 C61 119.9(3)
F66 C66 C65 115.1(3)
C61 C66 C65 125.0(3)
C72 C71 C76 125.4(2)
C72 C71 N1 117.4(2)
C76 C71 N1 117.3(2)
C73 C72 C71 115.3(3)
C73 C72 C77 123.1(3)
C71 C72 C77 121.6(2)
C74 C73 C72 121.3(3)
C74 C73 H73 119.3
C72 C73 H73 119.3
C73 C74 C75 121.5(3)
C73 C74 H74 119.3
C75 C74 H74 119.3
C76 C75 C74 120.1(3)
C76 C75 H75 120.0
C74 C75 H75 120.0
C75 C76 C71 116.4(3)
C75 C76 C78 122.6(3)
C71 C76 C78 121.0(2)
C72 C77 H77A 109.5
C72 C77 H77B 109.5
H77A C77 H77B 109.5
C72 C77 H77C 109.5
H77A C77 H77C 109.5
H77B C77 H77C 109.5
C76 C78 H78A 109.5
C76 C78 H78B 109.5
H78A C78 H78B 109.5
C76 C78 H78C 109.5
H78A C78 H78C 109.5
H78B C78 H78C 109.5

loop_
_geom_bond_atom_site_label_1
_geom_bond_atom_site_label_2
_geom_bond_distance
P1 C1 1.808(3)
P1 C3 1.815(3)
P1 C11 1.821(3)
P1 H1 1.30(3)
N1 C5 1.157(3)
N1 C71 1.401(3)
C1 C2 1.544(4)
C1 H1A 0.99
C1 H1B 0.99
C2 B1 1.631(4)
C2 H2A 0.99
C2 H2B 0.99
C3 C4 1.553(4)
C3 H3A 0.99
C3 H3B 0.99
C4 B2 1.612(5)
C4 H4A 0.99
C4 H4B 0.99
C5 B1 1.601(4)
C11 C16 1.417(4)
C11 C12 1.429(4)
C12 C13 1.389(4)
C12 C17 1.552(4)
C13 C14 1.388(4)
C13 H13 0.95
C14 C15 1.392(4)
C14 C21 1.535(4)
C15 C16 1.402(4)
C15 H15 0.95
C16 C25 1.545(4)
C17 C18 1.535(4)
C17 C19 1.541(4)
C17 C20 1.541(4)
C18 H18A 0.98
C18 H18B 0.98
C18 H18C 0.98
C19 H19A 0.98
C19 H19B 0.98
C19 H19C 0.98
C20 H20A 0.98
C20 H20B 0.98
C20 H20C 0.98
C21 C24 1.533(4)
C21 C22 1.533(4)
C21 C23 1.536(4)
C22 H22A 0.98
C22 H22B 0.98
C22 H22C 0.98
C23 H23A 0.98
C23 H23B 0.98
C23 H23C 0.98
C24 H24A 0.98
C24 H24B 0.98
C24 H24C 0.98
C25 C26 1.542(5)
C25 C27 1.552(5)
C25 C28 1.568(4)
C26 H26A 0.98
C26 H26B 0.98
C26 H26C 0.98
C27 H27A 0.98
C27 H27B 0.98
C27 H27C 0.98
C28 H28A 0.98
C28 H28B 0.98
C28 H28C 0.98
B1 C41 1.629(4)
B1 C31 1.636(4)
C31 C36 1.385(4)
C31 C32 1.394(4)
F32 C32 1.356(3)
C32 C33 1.376(4)
F33 C33 1.344(3)
C33 C34 1.372(4)
F34 C34 1.341(3)
C34 C35 1.376(4)
F35 C35 1.341(3)
C35 C36 1.393(4)
F36 C36 1.349(3)
C41 C42 1.387(4)
C41 C46 1.393(4)
F42 C42 1.359(3)
C42 C43 1.376(4)
F43 C43 1.340(3)
C43 C44 1.377(4)
F44 C44 1.341(4)
C44 C45 1.374(4)
F45 C45 1.350(3)
C45 C46 1.364(4)
F46 C46 1.358(3)
B2 C61 1.642(4)
B2 C51 1.656(4)
B2 H2 1.22(3)
C51 C56 1.386(4)
C51 C52 1.393(4)
F52 C52 1.353(3)
C52 C53 1.382(4)
F53 C53 1.355(3)
C53 C54 1.364(4)
F54 C54 1.351(3)
C54 C55 1.383(4)
F55 C55 1.349(3)
C55 C56 1.378(4)
F56 C56 1.355(3)
C61 C66 1.385(5)
C61 C62 1.394(4)
F62 C62 1.356(4)
C62 C63 1.374(4)
F63 C63 1.358(4)
C63 C64 1.367(5)
F64 C64 1.347(4)
C64 C65 1.383(5)
F65 C65 1.338(4)
C65 C66 1.390(4)
F66 C66 1.361(4)
C71 C72 1.396(4)
C71 C76 1.396(4)
C72 C73 1.394(4)
C72 C77 1.500(4)
C73 C74 1.372(4)
C73 H73 0.95
C74 C75 1.390(5)
C74 H74 0.95
C75 C76 1.388(4)
C75 H75 0.95
C76 C78 1.497(4)
C77 H77A 0.98
C77 H77B 0.98
C77 H77C 0.98
C78 H78A 0.98
C78 H78B 0.98
C78 H78C 0.98

loop_
_geom_torsion_atom_site_label_1
_geom_torsion_atom_site_label_2
_geom_torsion_atom_site_label_3
_geom_torsion_atom_site_label_4
_geom_torsion
C3 P1 C1 C2 -173.08(19)
C11 P1 C1 C2 50.1(2)
P1 C1 C2 B1 -170.11(18)
C1 P1 C3 C4 35.2(3)
C11 P1 C3 C4 165.2(2)
P1 C3 C4 B2 62.5(3)
C1 P1 C11 C16 -101.3(2)
C3 P1 C11 C16 125.9(2)
C1 P1 C11 C12 57.6(2)
C3 P1 C11 C12 -75.2(3)
C16 C11 C12 C13 15.1(4)
P1 C11 C12 C13 -142.9(2)
C16 C11 C12 C17 -156.1(2)
P1 C11 C12 C17 45.9(3)
C11 C12 C13 C14 -2.5(4)
C17 C12 C13 C14 169.2(2)
C12 C13 C14 C15 -9.2(4)
C12 C13 C14 C21 174.7(2)
C13 C14 C15 C16 9.0(4)
C21 C14 C15 C16 -174.8(2)
C14 C15 C16 C11 3.0(4)
C14 C15 C16 C25 -173.5(2)
C12 C11 C16 C15 -15.2(4)
P1 C11 C16 C15 143.9(2)
C12 C11 C16 C25 160.9(3)
P1 C11 C16 C25 -40.0(3)
C13 C12 C17 C18 -1.8(3)
C11 C12 C17 C18 169.3(2)
C13 C12 C17 C19 118.0(3)
C11 C12 C17 C19 -70.9(3)
C13 C12 C17 C20 -118.2(3)
C11 C12 C17 C20 52.9(3)
C13 C14 C21 C24 113.2(3)
C15 C14 C21 C24 -62.8(3)
C13 C14 C21 C22 -6.9(4)
C15 C14 C21 C22 177.1(2)
C13 C14 C21 C23 -126.8(3)
C15 C14 C21 C23 57.2(3)
C15 C16 C25 C26 -85.5(3)
C11 C16 C25 C26 98.4(3)
C15 C16 C25 C27 147.3(2)
C11 C16 C25 C27 -28.9(4)
C15 C16 C25 C28 32.1(4)
C11 C16 C25 C28 -144.0(3)
N1 C5 B1 C41 -175.7(12)
N1 C5 B1 C2 -57.5(14)
N1 C5 B1 C31 66.8(14)
C1 C2 B1 C5 -64.3(3)
C1 C2 B1 C41 56.1(3)
C1 C2 B1 C31 -177.7(2)
C5 B1 C31 C36 -119.6(3)
C41 B1 C31 C36 120.6(3)
C2 B1 C31 C36 -5.5(4)
C5 B1 C31 C32 60.9(3)
C41 B1 C31 C32 -58.9(3)
C2 B1 C31 C32 175.0(2)
C36 C31 C32 F32 177.1(2)
B1 C31 C32 F32 -3.3(3)
C36 C31 C32 C33 -2.1(4)
B1 C31 C32 C33 177.5(2)
F32 C32 C33 F33 4.0(4)
C31 C32 C33 F33 -176.8(2)
F32 C32 C33 C34 -177.9(2)
C31 C32 C33 C34 1.3(4)
F33 C33 C34 F34 -1.7(4)
C32 C33 C34 F34 -179.8(2)
F33 C33 C34 C35 179.2(2)
C32 C33 C34 C35 1.0(4)
F34 C34 C35 F35 -0.5(4)
C33 C34 C35 F35 178.6(2)
F34 C34 C35 C36 178.4(2)
C33 C34 C35 C36 -2.4(4)
C32 C31 C36 F36 -179.1(2)
B1 C31 C36 F36 1.4(4)
C32 C31 C36 C35 0.6(4)
B1 C31 C36 C35 -179.0(3)
F35 C35 C36 F36 0.2(4)
C34 C35 C36 F36 -178.7(2)
F35 C35 C36 C31 -179.4(2)
C34 C35 C36 C31 1.6(4)
C5 B1 C41 C42 8.2(4)
C2 B1 C41 C42 -106.8(3)
C31 B1 C41 C42 121.8(3)
C5 B1 C41 C46 -177.5(2)
C2 B1 C41 C46 67.5(3)
C31 B1 C41 C46 -63.9(3)
C46 C41 C42 F42 179.5(2)
B1 C41 C42 F42 -6.0(4)
C46 C41 C42 C43 -0.4(4)
B1 C41 C42 C43 174.1(3)
F42 C42 C43 F43 1.7(4)
C41 C42 C43 F43 -178.4(3)
F42 C42 C43 C44 179.8(3)
C41 C42 C43 C44 -0.3(4)
F43 C43 C44 F44 -0.4(4)
C42 C43 C44 F44 -178.6(3)
F43 C43 C44 C45 178.9(3)
C42 C43 C44 C45 0.7(4)
F44 C44 C45 F45 0.3(4)
C43 C44 C45 F45 -179.0(3)
F44 C44 C45 C46 178.8(2)
C43 C44 C45 C46 -0.5(4)
F45 C45 C46 F46 -0.7(4)
C44 C45 C46 F46 -179.3(2)
F45 C45 C46 C41 178.3(2)
C44 C45 C46 C41 -0.3(4)
C42 C41 C46 F46 179.7(2)
B1 C41 C46 F46 4.6(3)
C42 C41 C46 C45 0.7(4)
B1 C41 C46 C45 -174.4(2)
C3 C4 B2 C61 60.8(3)
C3 C4 B2 C51 -179.6(2)
C4 B2 C51 C56 171.2(2)
C61 B2 C51 C56 -65.8(3)
C4 B2 C51 C52 -12.8(4)
C61 B2 C51 C52 110.3(3)
C56 C51 C52 F52 179.7(2)
B2 C51 C52 F52 3.4(4)
C56 C51 C52 C53 -0.2(4)
B2 C51 C52 C53 -176.5(3)
F52 C52 C53 F53 0.5(4)
C51 C52 C53 F53 -179.6(2)
F52 C52 C53 C54 -179.8(2)
C51 C52 C53 C54 0.1(4)
F53 C53 C54 F54 0.4(4)
C52 C53 C54 F54 -179.3(2)
F53 C53 C54 C55 179.3(2)
C52 C53 C54 C55 -0.5(4)
F54 C54 C55 F55 -0.9(4)
C53 C54 C55 F55 -179.7(2)
F54 C54 C55 C56 179.8(2)
C53 C54 C55 C56 0.9(4)
F55 C55 C56 F56 -1.7(4)
C54 C55 C56 F56 177.6(2)
F55 C55 C56 C51 179.5(3)
C54 C55 C56 C51 -1.1(4)
C52 C51 C56 F56 -178.0(2)
B2 C51 C56 F56 -1.4(4)
C52 C51 C56 C55 0.7(4)
B2 C51 C56 C55 177.3(3)
C4 B2 C61 C66 -115.9(3)
C51 B2 C61 C66 118.1(3)
C4 B2 C61 C62 67.2(3)
C51 B2 C61 C62 -58.8(3)
C66 C61 C62 F62 179.2(2)
B2 C61 C62 F62 -3.5(4)
C66 C61 C62 C63 -3.0(4)
B2 C61 C62 C63 174.3(3)
F62 C62 C63 F63 -0.1(4)
C61 C62 C63 F63 -178.0(3)
F62 C62 C63 C64 180.0(3)
C61 C62 C63 C64 2.1(5)
F63 C63 C64 F64 0.9(5)
C62 C63 C64 F64 -179.2(3)
F63 C63 C64 C65 179.8(3)
C62 C63 C64 C65 -0.3(5)
F64 C64 C65 F65 -1.5(5)
C63 C64 C65 F65 179.6(3)
F64 C64 C65 C66 178.6(3)
C63 C64 C65 C66 -0.3(5)
C62 C61 C66 F66 -179.4(2)
B2 C61 C66 F66 3.4(4)
C62 C61 C66 C65 2.3(4)
B2 C61 C66 C65 -174.8(3)
F65 C65 C66 F66 0.9(4)
C64 C65 C66 F66 -179.2(3)
F65 C65 C66 C61 179.3(3)
C64 C65 C66 C61 -0.8(5)
C76 C71 C72 C73 1.7(4)
N1 C71 C72 C73 -177.3(2)
C76 C71 C72 C77 179.6(3)
N1 C71 C72 C77 0.6(4)
C71 C72 C73 C74 0.0(4)
C77 C72 C73 C74 -177.8(3)
C72 C73 C74 C75 -1.5(5)
C73 C74 C75 C76 1.3(5)
C74 C75 C76 C71 0.3(4)
C74 C75 C76 C78 179.5(3)
C72 C71 C76 C75 -1.8(4)
N1 C71 C76 C75 177.2(2)
C72 C71 C76 C78 179.0(3)
N1 C71 C76 C78 -2.0(4)

loop_
_platon_squeeze_void_nr
_platon_squeeze_void_average_x
_platon_squeeze_void_average_y
_platon_squeeze_void_average_z
_platon_squeeze_void_volume
_platon_squeeze_void_count_electrons
1 0.000 0.000 0.000 383.9 110.6
